data_2106923
loop_
_publ_author_name
'Jeitschko, W.'

_publ_section_title
;
 The crystal structure of Ti Fe Si and related compounds
;
_journal_name_full 'Acta Crystallographica B (24,1968-38,1982)'
_journal_page_first 815
_journal_page_last 822
_journal_volume 26
_journal_year 1970
_chemical_formula_sum 'Fe Si Ti'
_chemical_name_systematic 'Ti Fe Si'
_space_group_IT_number 46
_symmetry_space_group_name_Hall 'I 2 -2a'
_symmetry_space_group_name_H-M 'I m a 2'
_cell_angle_alpha 90
_cell_angle_beta 90
_cell_angle_gamma 90
_cell_formula_units_Z 12
_cell_length_a 6.997
_cell_length_b 10.83
_cell_length_c 6.287
_cell_volume 476.413
_citation_journal_id_ASTM ACBCAR
_cod_data_source_file Jeitschko_ACBCAR_1970_25.cif
_cod_data_source_block Fe1Si1Ti1
_cod_original_cell_volume 476.4132
_cod_original_formula_sum 'Fe1 Si1 Ti1'
_cod_database_code 2106923

loop_
_symmetry_equiv_pos_as_xyz
x,y,z
-x,-y,z
-x+1/2,y,z
x+1/2,-y,z
x+1/2,y+1/2,z+1/2
-x+1/2,-y+1/2,z+1/2
-x+1,y+1/2,z+1/2
x+1,-y+1/2,z+1/2

loop_
_atom_site_label
_atom_site_type_symbol
_atom_site_fract_x
_atom_site_fract_y
_atom_site_fract_z
_atom_site_occupancy
_atom_site_U_iso_or_equiv
Fe1 Fe 0.0295 0.3764 0.12 1 0.0
Fe2 Fe 0 0 0.2501 1 0.0
Ti2 Ti 0.25 0.7793 0.2707 1 0.0
Ti1 Ti 0.25 0.2004 0.2964 1 0.0
Ti3 Ti 0.25 0.9979 0.9178 1 0.0
Si1 Si 0.006 0.1675 0.9953 1 0.0
Si2 Si 0.25 0.9747 0.5055 1 0.0
